data_4508298
loop_
_publ_author_name
'Aaker Christer B.'
'Chopade, Prashant D.'
'Desper, John'

_publ_section_title
;
 Establishing a Hierarchy of Halogen Bonding by Engineering Crystals
 without Disorder
;
_journal_issue 9
_journal_name_full 'Crystal Growth &amp; Design'
_journal_page_first 4145
_journal_paper_doi 10.1021/cg400988m
_journal_volume 13
_journal_year 2013
_chemical_formula_moiety
;
(C12 Br F8 I) (C9 H12 N2)
;
_chemical_formula_sum 'C21 H12 Br F8 I N2'
_chemical_formula_weight 651.14
_chemical_name_systematic
;
PC-4-45-3 1-iodo-4-(4-bromotetrafluorophenyl)-tetrafluorobenzene, 4-(1-pyrrolidinyl)-pyridine
;
_space_group_IT_number 15
_symmetry_cell_setting monoclinic
_symmetry_space_group_name_Hall '-C 2yc'
_symmetry_space_group_name_H-M 'C 1 2/c 1'
_atom_sites_solution_hydrogens geom
_atom_sites_solution_primary direct
_atom_sites_solution_secondary difmap
_audit_creation_method SHELXL-97
_cell_angle_alpha 90.00
_cell_angle_beta 123.017(3)
_cell_angle_gamma 90.00
_cell_formula_units_Z 4
_cell_length_a 13.3208(8)
_cell_length_b 23.8060(14)
_cell_length_c 7.8323(4)
_cell_measurement_reflns_used 3922
_cell_measurement_temperature 120(2)
_cell_measurement_theta_max 32.95
_cell_measurement_theta_min 2.74
_cell_volume 2082.6(2)
_computing_cell_refinement 'Bruker SAINT'
_computing_data_collection 'Bruker APEX2'
_computing_data_reduction 'Bruker SAINT'
_computing_molecular_graphics 'Bruker SHELXTL'
_computing_publication_material 'Bruker SHELXTL'
_computing_structure_refinement 'SHELXL-97 (Sheldrick, 2008)'
_computing_structure_solution 'SHELXS-97 (Sheldrick, 2008)'
_diffrn_ambient_temperature 120(2)
_diffrn_measured_fraction_theta_full 0.976
_diffrn_measured_fraction_theta_max 0.976
_diffrn_measurement_device_type 'Bruker APEX-II CCD'
_diffrn_measurement_method '\f and \w scans'
_diffrn_radiation_monochromator graphite
_diffrn_radiation_source 'fine-focus sealed tube'
_diffrn_radiation_type MoK\a
_diffrn_radiation_wavelength 0.71073
_diffrn_reflns_av_R_equivalents 0.0460
_diffrn_reflns_av_sigmaI/netI 0.0624
_diffrn_reflns_limit_h_max 12
_diffrn_reflns_limit_h_min -20
_diffrn_reflns_limit_k_max 28
_diffrn_reflns_limit_k_min -36
_diffrn_reflns_limit_l_max 11
_diffrn_reflns_limit_l_min -11
_diffrn_reflns_number 8039
_diffrn_reflns_theta_full 32.57
_diffrn_reflns_theta_max 32.57
_diffrn_reflns_theta_min 2.74
_exptl_absorpt_coefficient_mu 3.540
_exptl_absorpt_correction_T_max 0.8157
_exptl_absorpt_correction_T_min 0.4373
_exptl_absorpt_correction_type multi-scan
_exptl_absorpt_process_details SADABS
_exptl_crystal_colour colourless
_exptl_crystal_density_diffrn 2.077
_exptl_crystal_density_method 'not measured'
_exptl_crystal_description plate
_exptl_crystal_F_000 1248
_exptl_crystal_size_max 0.28
_exptl_crystal_size_mid 0.24
_exptl_crystal_size_min 0.06
_refine_diff_density_max 2.394
_refine_diff_density_min -1.053
_refine_diff_density_rms 0.149
_refine_ls_extinction_method none
_refine_ls_goodness_of_fit_ref 1.028
_refine_ls_hydrogen_treatment constr
_refine_ls_matrix_type full
_refine_ls_number_parameters 155
_refine_ls_number_reflns 3701
_refine_ls_number_restraints 0
_refine_ls_restrained_S_all 1.028
_refine_ls_R_factor_all 0.0558
_refine_ls_R_factor_gt 0.0435
_refine_ls_shift/su_max 0.001
_refine_ls_shift/su_mean 0.000
_refine_ls_structure_factor_coef Fsqd
_refine_ls_weighting_details 'calc w=1/[\s^2^(Fo^2^)+(0.0550P)^2^+1.5000P] where P=(Fo^2^+2Fc^2^)/3'
_refine_ls_weighting_scheme calc
_refine_ls_wR_factor_gt 0.1073
_refine_ls_wR_factor_ref 0.1137
_reflns_number_gt 3063
_reflns_number_total 3701
_reflns_threshold_expression >2sigma(I)
_cod_data_source_file cg400988m_si_002.cif
_cod_data_source_block pc1109m
_cod_depositor_comments
;
The following automatic conversions were performed:

'_symmetry_cell_setting' value 'Monoclinic' changed to 'monoclinic'
according to /home/saulius/struct/CIF-dictionaries/cif_core.dic
dictionary named 'cif_core.dic' version 2.4.2 from 2011-04-26.

Automatic conversion script
Id: cif_fix_values 1891 2012-01-12 08:04:46Z andrius 
;
_cod_original_sg_symbol_H-M C2/c
_cod_database_code 4508298

loop_
_symmetry_equiv_pos_as_xyz
'x, y, z'
'-x, y, -z+1/2'
'x+1/2, y+1/2, z'
'-x+1/2, y+1/2, -z+1/2'
'-x, -y, -z'
'x, -y, z-1/2'
'-x+1/2, -y+1/2, -z'
'x+1/2, -y+1/2, z-1/2'

loop_
_atom_site_label
_atom_site_type_symbol
_atom_site_fract_x
_atom_site_fract_y
_atom_site_fract_z
_atom_site_U_iso_or_equiv
_atom_site_adp_type
_atom_site_occupancy
_atom_site_symmetry_multiplicity
_atom_site_calc_flag
_atom_site_refinement_flags
_atom_site_disorder_assembly
_atom_site_disorder_group
I1 I 0.5000 0.398237(11) 0.2500 0.02449(10) Uani 0.8454(32) 1 d P A 1
Br1 Br 0.5000 0.398237(11) 0.2500 0.02449(10) Uani 0.1546(32) 1 d P A 2
Br2 Br 0.5000 0.866317(16) 0.2500 0.03429(17) Uani 0.8454(32) 1 d P A 1
I2 I 0.5000 0.866317(16) 0.2500 0.03429(17) Uani 0.1546(16) 1 d P A 2
C11 C 0.5000 0.48634(19) 0.2500 0.0260(8) Uani 1 2 d S . .
C12 C 0.4074(2) 0.51700(12) 0.2367(4) 0.0236(5) Uani 1 1 d . A .
F12 F 0.31624(16) 0.48998(8) 0.2293(3) 0.0317(4) Uani 1 1 d . . .
C13 C 0.4058(2) 0.57483(13) 0.2314(4) 0.0235(5) Uani 1 1 d . . .
F13 F 0.31177(16) 0.60196(7) 0.2125(3) 0.0289(4) Uani 1 1 d . A .
C14 C 0.5000 0.60528(17) 0.2500 0.0222(7) Uani 1 2 d S . .
C21 C 0.5000 0.78647(17) 0.2500 0.0249(8) Uani 1 2 d S . .
C22 C 0.5900(3) 0.75641(13) 0.4143(5) 0.0261(6) Uani 1 1 d . A .
F22 F 0.67895(16) 0.78339(8) 0.5769(3) 0.0314(4) Uani 1 1 d . . .
C23 C 0.5903(2) 0.69831(13) 0.4144(4) 0.0243(5) Uani 1 1 d . . .
F23 F 0.67872(15) 0.67128(8) 0.5764(3) 0.0287(4) Uani 1 1 d . A .
C24 C 0.5000 0.66747(18) 0.2500 0.0234(7) Uani 1 2 d S . .
N31 N 0.5000 0.28552(16) 0.2500 0.0281(7) Uani 1 2 d S . .
C32 C 0.5915(3) 0.25640(13) 0.4001(5) 0.0263(6) Uani 1 1 d . . .
H32 H 0.6566 0.2767 0.5080 0.032 Uiso 1 1 calc R . .
C33 C 0.5967(3) 0.19842(13) 0.4072(5) 0.0252(5) Uani 1 1 d . . .
H33 H 0.6645 0.1798 0.5166 0.030 Uiso 1 1 calc R . .
C34 C 0.5000 0.16693(18) 0.2500 0.0229(7) Uani 1 2 d S . .
N41 N 0.5000 0.11040(16) 0.2500 0.0265(7) Uani 1 2 d S . .
C42 C 0.6043(3) 0.07627(13) 0.3908(5) 0.0272(6) Uani 1 1 d . . .
H42A H 0.6201 0.0772 0.5297 0.033 Uiso 1 1 calc R . .
H42B H 0.6766 0.0893 0.3961 0.033 Uiso 1 1 calc R . .
C43 C 0.5677(3) 0.01776(14) 0.2992(5) 0.0327(7) Uani 1 1 d . . .
H43A H 0.6069 -0.0115 0.4057 0.039 Uiso 1 1 calc R . .
H43B H 0.5880 0.0115 0.1965 0.039 Uiso 1 1 calc R . .

loop_
_atom_site_aniso_label
_atom_site_aniso_U_11
_atom_site_aniso_U_22
_atom_site_aniso_U_33
_atom_site_aniso_U_23
_atom_site_aniso_U_13
_atom_site_aniso_U_12
I1 0.02202(14) 0.02944(16) 0.01932(14) 0.000 0.00952(10) 0.000
Br1 0.02202(14) 0.02944(16) 0.01932(14) 0.000 0.00952(10) 0.000
Br2 0.0415(3) 0.0267(2) 0.0448(3) 0.000 0.0300(2) 0.000
I2 0.0415(3) 0.0267(2) 0.0448(3) 0.000 0.0300(2) 0.000
C11 0.0170(16) 0.037(2) 0.0202(18) 0.000 0.0077(14) 0.000
C12 0.0193(12) 0.0307(13) 0.0208(12) -0.0019(10) 0.0110(10) -0.0037(10)
F12 0.0220(8) 0.0364(10) 0.0369(10) -0.0023(8) 0.0162(8) -0.0059(7)
C13 0.0162(11) 0.0325(14) 0.0216(12) 0.0012(10) 0.0102(10) 0.0023(10)
F13 0.0185(8) 0.0368(10) 0.0330(10) 0.0000(7) 0.0151(7) 0.0013(7)
C14 0.0186(16) 0.027(2) 0.0196(17) 0.000 0.0097(14) 0.000
C21 0.0253(18) 0.0252(18) 0.033(2) 0.000 0.0216(17) 0.000
C22 0.0215(12) 0.0353(15) 0.0246(14) -0.0070(11) 0.0146(11) -0.0055(11)
F22 0.0257(9) 0.0398(10) 0.0264(9) -0.0093(7) 0.0127(8) -0.0092(8)
C23 0.0185(11) 0.0344(15) 0.0195(13) 0.0011(10) 0.0100(10) 0.0011(10)
F23 0.0195(8) 0.0357(9) 0.0218(8) 0.0026(7) 0.0054(7) -0.0002(7)
C24 0.0174(16) 0.031(2) 0.0216(18) 0.000 0.0107(15) 0.000
N31 0.0252(17) 0.0305(18) 0.0284(18) 0.000 0.0145(15) 0.000
C32 0.0189(12) 0.0315(14) 0.0263(14) -0.0024(11) 0.0108(11) -0.0030(11)
C33 0.0176(11) 0.0318(14) 0.0226(13) 0.0004(10) 0.0086(10) 0.0010(10)
C34 0.0173(16) 0.0299(19) 0.0204(18) 0.000 0.0096(14) 0.000
N41 0.0161(14) 0.0285(18) 0.0271(18) 0.000 0.0068(13) 0.000
C42 0.0203(12) 0.0305(14) 0.0252(14) 0.0012(11) 0.0087(11) 0.0030(11)
C43 0.0287(15) 0.0309(15) 0.0302(16) -0.0007(12) 0.0106(13) 0.0038(12)

loop_
_atom_type_symbol
_atom_type_description
_atom_type_scat_dispersion_real
_atom_type_scat_dispersion_imag
_atom_type_scat_source
C C 0.0033 0.0016 'International Tables Vol C Tables 4.2.6.8 and 6.1.1.4'
H H 0.0000 0.0000 'International Tables Vol C Tables 4.2.6.8 and 6.1.1.4'
N N 0.0061 0.0033 'International Tables Vol C Tables 4.2.6.8 and 6.1.1.4'
F F 0.0171 0.0103 'International Tables Vol C Tables 4.2.6.8 and 6.1.1.4'
Br Br -0.2901 2.4595 'International Tables Vol C Tables 4.2.6.8 and 6.1.1.4'
I I -0.4742 1.8119 'International Tables Vol C Tables 4.2.6.8 and 6.1.1.4'

loop_
_geom_angle_atom_site_label_1
_geom_angle_atom_site_label_2
_geom_angle_atom_site_label_3
_geom_angle
_geom_angle_site_symmetry_1
_geom_angle_site_symmetry_3
C12 C11 C12 116.5(4) 2_655 .
C12 C11 I1 121.8(2) 2_655 .
C12 C11 I1 121.8(2) . .
F12 C12 C13 118.5(2) . .
F12 C12 C11 119.7(3) . .
C13 C12 C11 121.8(3) . .
F13 C13 C12 118.9(2) . .
F13 C13 C14 119.7(3) . .
C12 C13 C14 121.4(3) . .
C13 C14 C13 117.0(4) . 2_655
C13 C14 C24 121.52(18) . .
C13 C14 C24 121.52(18) 2_655 .
C22 C21 C22 117.9(4) 2_655 .
C22 C21 Br2 121.05(19) 2_655 .
C22 C21 Br2 121.05(19) . .
F22 C22 C23 118.6(3) . .
F22 C22 C21 120.3(3) . .
C23 C22 C21 121.1(3) . .
F23 C23 C22 118.9(3) . .
F23 C23 C24 119.5(3) . .
C22 C23 C24 121.6(3) . .
C23 C24 C23 116.7(4) . 2_655
C23 C24 C14 121.7(2) . .
C23 C24 C14 121.7(2) 2_655 .
C32 N31 C32 117.5(4) 2_655 .
N31 C32 C33 123.7(3) . .
N31 C32 H32 118.1 . .
C33 C32 H32 118.1 . .
C32 C33 C34 119.4(3) . .
C32 C33 H33 120.3 . .
C34 C33 H33 120.3 . .
N41 C34 C33 121.93(19) . .
N41 C34 C33 121.93(19) . 2_655
C33 C34 C33 116.1(4) . 2_655
C34 N41 C42 123.76(17) . 2_655
C34 N41 C42 123.76(17) . .
C42 N41 C42 112.5(3) 2_655 .
N41 C42 C43 103.0(2) . .
N41 C42 H42A 111.2 . .
C43 C42 H42A 111.2 . .
N41 C42 H42B 111.2 . .
C43 C42 H42B 111.2 . .
H42A C42 H42B 109.1 . .
C42 C43 C43 103.0(2) . 2_655
C42 C43 H43A 111.2 . .
C43 C43 H43A 111.2 2_655 .
C42 C43 H43B 111.2 . .
C43 C43 H43B 111.2 2_655 .
H43A C43 H43B 109.1 . .

loop_
_geom_bond_atom_site_label_1
_geom_bond_atom_site_label_2
_geom_bond_distance
_geom_bond_site_symmetry_2
I1 C11 2.097(5) .
Br2 C21 1.901(4) .
C11 C12 1.387(4) 2_655
C11 C12 1.387(4) .
C12 F12 1.348(3) .
C12 C13 1.377(4) .
C13 F13 1.343(3) .
C13 C14 1.387(3) .
C14 C13 1.387(3) 2_655
C14 C24 1.480(6) .
C21 C22 1.387(4) 2_655
C21 C22 1.387(4) .
C22 F22 1.339(3) .
C22 C23 1.383(4) .
C23 F23 1.335(3) .
C23 C24 1.399(4) .
C24 C23 1.399(4) 2_655
N31 C32 1.336(4) 2_655
N31 C32 1.336(4) .
C32 C33 1.382(4) .
C32 H32 0.9500 .
C33 C34 1.417(4) .
C33 H33 0.9500 .
C34 N41 1.346(6) .
C34 C33 1.417(4) 2_655
N41 C42 1.462(4) 2_655
N41 C42 1.462(4) .
C42 C43 1.520(5) .
C42 H42A 0.9900 .
C42 H42B 0.9900 .
C43 C43 1.526(7) 2_655
C43 H43A 0.9900 .
C43 H43B 0.9900 .

loop_
_geom_torsion_atom_site_label_1
_geom_torsion_atom_site_label_2
_geom_torsion_atom_site_label_3
_geom_torsion_atom_site_label_4
_geom_torsion
_geom_torsion_site_symmetry_1
_geom_torsion_site_symmetry_4
C12 C11 C12 F12 -178.1(3) 2_655 .
I1 C11 C12 F12 1.9(3) . .
C12 C11 C12 C13 1.7(2) 2_655 .
I1 C11 C12 C13 -178.3(2) . .
F12 C12 C13 F13 -2.1(4) . .
C11 C12 C13 F13 178.1(2) . .
F12 C12 C13 C14 176.3(2) . .
C11 C12 C13 C14 -3.5(4) . .
F13 C13 C14 C13 -179.9(3) . 2_655
C12 C13 C14 C13 1.69(19) . 2_655
F13 C13 C14 C24 0.1(3) . .
C12 C13 C14 C24 -178.31(19) . .
C22 C21 C22 F22 -179.9(3) 2_655 .
Br2 C21 C22 F22 0.1(3) . .
C22 C21 C22 C23 0.16(19) 2_655 .
Br2 C21 C22 C23 -179.84(19) . .
F22 C22 C23 F23 0.3(4) . .
C21 C22 C23 F23 -179.8(2) . .
F22 C22 C23 C24 179.7(2) . .
C21 C22 C23 C24 -0.3(4) . .
F23 C23 C24 C23 179.6(3) . 2_655
C22 C23 C24 C23 0.16(19) . 2_655
F23 C23 C24 C14 -0.4(3) . .
C22 C23 C24 C14 -179.84(19) . .
C13 C14 C24 C23 120.87(19) . .
C13 C14 C24 C23 -59.13(19) 2_655 .
C13 C14 C24 C23 -59.13(19) . 2_655
C13 C14 C24 C23 120.87(19) 2_655 2_655
C32 N31 C32 C33 0.5(2) 2_655 .
N31 C32 C33 C34 -0.9(4) . .
C32 C33 C34 N41 -179.56(19) . .
C32 C33 C34 C33 0.44(19) . 2_655
C33 C34 N41 C42 170.35(19) . 2_655
C33 C34 N41 C42 -9.65(19) 2_655 2_655
C33 C34 N41 C42 -9.65(19) . .
C33 C34 N41 C42 170.35(19) 2_655 .
C34 N41 C42 C43 -167.68(16) . .
C42 N41 C42 C43 12.32(16) 2_655 .
N41 C42 C43 C43 -31.7(4) . 2_655
